data_9001739
loop_
_publ_author_name
'Armbruster, T.'
'Yang, P.'
'Liebich, B. W.'

_publ_section_title
;Mechanism of the SiO4 for CO3 substitution in defernite,
 Ca6(CO3)1.58(Si2O7)0.21(OH)7[Cl0.50(OH)0.08(H2O)0.42]: A single-crystal X-ray
 study at 100 K
;
_journal_name_full 'American Mineralogist'
_journal_page_first 625
_journal_page_last 631
_journal_volume 81
_journal_year 1996
_chemical_formula_sum 'C1.58 H7 Ca6 Cl0.498 O14.679 Si0.84'
_chemical_name_mineral Defernite
_space_group_IT_number 62
_symmetry_space_group_name_Hall '-P 2c 2n'
_symmetry_space_group_name_H-M 'P n a m'
_cell_angle_alpha 90
_cell_angle_beta 90
_cell_angle_gamma 90
_cell_formula_units_Z 4
_cell_length_a 17.744
_cell_length_b 22.601
_cell_length_c 3.633
_cell_volume 1456.950
_database_code_amcsd 0001795
_exptl_crystal_density_diffrn 2.474
_cod_original_formula_sum 'Ca6 C1.58 O14.679 Si.84 Cl.498 H7'
_cod_database_code 9001739

loop_
_space_group_symop_operation_xyz
x,y,z
x,y,1/2-z
-x,-y,1/2+z
1/2-x,1/2+y,1/2+z
1/2+x,1/2-y,1/2-z
1/2+x,1/2-y,z
1/2-x,1/2+y,-z
-x,-y,-z

loop_
_atom_site_aniso_label
_atom_site_aniso_U_11
_atom_site_aniso_U_22
_atom_site_aniso_U_33
_atom_site_aniso_U_12
_atom_site_aniso_U_13
_atom_site_aniso_U_23
Ca1 0.00900 0.01400 0.00600 -0.00030 0.00000 0.00000
Ca2 0.00790 0.00860 0.00550 -0.00020 0.00000 0.00000
Ca3 0.01280 0.00920 0.00600 -0.00250 0.00000 0.00000
Ca4 0.00750 0.00790 0.00550 -0.00070 0.00000 0.00000
Ca5 0.00860 0.01090 0.00680 -0.00150 0.00000 0.00000
Ca6 0.00740 0.00980 0.00940 -0.00018 0.00000 0.00000
C1 0.00990 0.01040 0.00550 -0.00070 0.00000 0.00000
O1 0.00790 0.01020 0.00860 -0.00160 0.00000 0.00000
O2 0.01750 0.00820 0.01070 -0.00030 0.00000 0.00000
O3 0.00800 0.01640 0.02240 0.00000 0.00000 0.00000
O4S 0.00800 0.04200 0.00200 0.00500 0.00000 0.00000
O5S 0.01000 0.00600 0.01500 0.00200 0.00000 -0.00200
O6S 0.00300 0.01200 0.01200 0.00100 0.00000 0.00000
O7S 0.00800 0.00500 0.01800 -0.00100 -0.00200 0.00600
C2 0.01600 0.02100 0.01000 -0.00100 0.00000 0.00000
O5 0.01400 0.00900 0.01400 0.00400 0.00000 0.00000
O6 0.00800 0.02000 0.01500 -0.00100 0.00000 0.00000
O7 0.01400 0.00700 0.01900 0.00000 0.00000 0.00000
O8 0.01240 0.01920 0.01230 -0.00210 0.00000 0.00000
O9 0.01190 0.01220 0.01100 0.00040 0.00000 0.00000
O10 0.01070 0.01140 0.00900 -0.00100 0.00000 0.00000
O11 0.01280 0.00980 0.00970 -0.00010 0.00000 0.00000
O12 0.01080 0.01190 0.00690 -0.00080 0.00000 0.00000
O13 0.00970 0.01200 0.01230 -0.00090 0.00000 0.00000
O14 0.01130 0.01800 0.01280 -0.00040 0.00000 0.00000
Cl1 0.02700 0.01490 0.07000 0.00050 -0.00300 -0.00150

loop_
_atom_site_label
_atom_site_fract_x
_atom_site_fract_y
_atom_site_fract_z
_atom_site_occupancy
_atom_site_U_iso_or_equiv
_atom_site_type_symbol
_atom_site_attached_hydrogens
Ca1 0.71084 0.08323 0.25000 1.00000 0.00966 Ca 0
Ca2 0.53158 0.42685 0.25000 1.00000 0.00732 Ca 0
Ca3 0.36989 0.17931 0.25000 1.00000 0.00932 Ca 0
Ca4 0.62081 0.65941 0.25000 1.00000 0.00695 Ca 0
Ca5 0.77072 0.90686 0.25000 1.00000 0.00878 Ca 0
Ca6 0.97448 0.57623 0.25000 1.00000 0.00889 Ca 0
C1 0.37222 0.47117 0.25000 1.00000 0.00861 C 0
O1 0.56809 0.49527 0.75000 1.00000 0.00887 O 0
O2 0.61760 0.58571 0.75000 1.00000 0.01216 O 0
O3 0.69361 0.50731 0.75000 1.00000 0.01558 O 0
Si2 0.36930 0.03080 0.30700 0.42000 0.00342 Si 0
O4S 0.34800 0.03590 0.75000 0.42000 0.01773 O 0
O5S 0.34510 -0.03490 0.20300 0.42000 0.01013 O 0
O6S 0.45930 0.03420 0.25000 0.42000 0.00899 O 0
O7S 0.32230 0.08480 0.14700 0.42000 0.01039 O 0
C2 0.36910 0.03060 0.25000 0.58000 0.01520 C 0
O5 0.34440 -0.02270 0.25000 0.58000 0.01203 O 0
O6 0.44070 0.04040 0.25000 0.58000 0.01418 O 0
O7 0.32210 0.07440 0.25000 0.58000 0.01355 O 0
O8 0.08948 0.38194 0.25000 1.00000 0.01469 O 0
O9 0.24815 0.85827 0.25000 1.00000 0.01165 O 0
O10 0.04826 0.66228 0.25000 1.00000 0.01039 O 0
O11 0.40225 0.28006 0.25000 1.00000 0.01077 O 0
O12 0.49567 0.63179 0.25000 1.00000 0.00988 O 0
O13 0.15225 0.11250 0.25000 1.00000 0.01127 O 0
O14 0.71552 0.81385 0.25000 1.00000 0.01406 O 0
Cl1 0.88830 0.75150 0.11490 0.24900 0.03736 Cl 0
OCh2 0.92380 0.75860 0.56900 0.15600 0.04813 O 0
OCh3 0.85190 0.74570 0.75000 0.05100 0.02406 O 0
OCh4 0.93000 0.75700 0.25000 0.02500 0.04179 O 0
OCh5 0.85700 0.74400 0.25000 0.03100 0.05003 O 0
H8 0.91100 0.65500 0.75000 1.00000 0.05003 H 0
H9 0.77500 0.66900 0.25000 1.00000 0.05003 H 0
H10 0.52000 0.81300 0.25000 1.00000 0.05003 H 0
H11 0.55200 0.72400 0.75000 1.00000 0.05003 H 0
H12 0.46600 0.66100 0.25000 1.00000 0.05003 H 0
H13 0.64400 0.35400 0.25000 1.00000 0.05003 H 0
H14 0.74700 0.78800 0.25000 1.00000 0.05003 H 0

loop_
_cod_changelog_entry_id
_cod_changelog_entry_author
_cod_changelog_entry_date
_cod_changelog_entry_text
1
;cod-tools version 3.8.0
Id: cif_guess_AMCSD_atom_types 9581 2023-05-17 12:35:41Z saulius
;
2023-05-23T09:14:07+03:00
;Derived atom types and hydrogen counts
from atom names that follow the AMCSD naming convention
(Wat == water, O-H == hydroxyl).
;

loop_
_cod_related_entry_id
_cod_related_entry_database
_cod_related_entry_code
1 AMCSD 0001795
